data_1564360
loop_
_publ_author_name
'Georg, Isabelle'
'Bursch, Markus'
'Endeward, Burkhard'
'Bolte, Michael'
'Lerner, Hans-Wolfram'
'Grimme, Stefan'
'Wagner, Matthias'

_publ_section_title
;
 The power of trichlorosilylation: isolable trisilylated allyl anions,
 allyl radicals, and allenyl anions
;
_journal_name_full 'Chemical Science'
_journal_paper_doi 10.1039/D1SC03958J
_journal_year 2021
_chemical_formula_moiety 'C24 H20 P, C3 Cl11 Si3'
_chemical_formula_sum 'C27 H20 Cl11 P Si3'
_chemical_formula_weight 849.62
_space_group_crystal_system monoclinic
_space_group_IT_number 14
_space_group_name_Hall '-P 2yn'
_space_group_name_H-M_alt 'P 1 21/n 1'
_atom_sites_solution_hydrogens geom
_atom_sites_solution_primary direct
_audit_creation_method SHELXL-2018/3
_audit_update_record
;
2021-04-19 deposited with the CCDC.	2021-08-13 downloaded from the CCDC.
;
_cell_angle_alpha 90
_cell_angle_beta 95.151(3)
_cell_angle_gamma 90
_cell_formula_units_Z 4
_cell_length_a 13.4583(5)
_cell_length_b 18.6349(7)
_cell_length_c 14.6168(5)
_cell_measurement_reflns_used 31190
_cell_measurement_temperature 173(2)
_cell_measurement_theta_max 26.03
_cell_measurement_theta_min 3.04
_cell_volume 3651.0(2)
_computing_cell_refinement 'X-Area (Stoe & Cie, 2001)'
_computing_data_collection 'X-Area (Stoe & Cie, 2001)'
_computing_data_reduction 'X-Area (Stoe & Cie, 2001)'
_computing_molecular_graphics 'XP in SHELXTL-Plus (Sheldrick, 2008)'
_computing_publication_material SHELXL
_computing_structure_refinement 'SHELXL (Sheldrick, 2008)'
_computing_structure_solution 'SHELXS (Sheldrick, 2008)'
_diffrn_ambient_temperature 173(2)
_diffrn_measured_fraction_theta_full 0.998
_diffrn_measured_fraction_theta_max 0.970
_diffrn_measurement_device_type 'STOE IPDS II two-circle-diffractometer'
_diffrn_measurement_method \w
_diffrn_radiation_type MoK\a
_diffrn_radiation_wavelength 0.71073
_diffrn_reflns_av_R_equivalents 0.0349
_diffrn_reflns_av_unetI/netI 0.0242
_diffrn_reflns_Laue_measured_fraction_full 0.998
_diffrn_reflns_Laue_measured_fraction_max 0.970
_diffrn_reflns_limit_h_max 16
_diffrn_reflns_limit_h_min -16
_diffrn_reflns_limit_k_max 22
_diffrn_reflns_limit_k_min -22
_diffrn_reflns_limit_l_max 17
_diffrn_reflns_limit_l_min -17
_diffrn_reflns_number 31190
_diffrn_reflns_point_group_measured_fraction_full 0.998
_diffrn_reflns_point_group_measured_fraction_max 0.970
_diffrn_reflns_theta_full 25.000
_diffrn_reflns_theta_max 25.830
_diffrn_reflns_theta_min 3.039
_diffrn_source 'Genix 3D I\mS microfocus X-ray source'
_exptl_absorpt_coefficient_mu 0.999
_exptl_absorpt_correction_T_max 1.000
_exptl_absorpt_correction_T_min 0.316
_exptl_absorpt_correction_type multi-scan
_exptl_absorpt_process_details 'X-Area (Stoe & Cie, 2001)'
_exptl_crystal_colour colourless
_exptl_crystal_density_diffrn 1.546
_exptl_crystal_description plate
_exptl_crystal_F_000 1704
_exptl_crystal_size_max 0.350
_exptl_crystal_size_mid 0.240
_exptl_crystal_size_min 0.180
_refine_diff_density_max 0.532
_refine_diff_density_min -0.519
_refine_diff_density_rms 0.065
_refine_ls_extinction_method none
_refine_ls_goodness_of_fit_ref 1.032
_refine_ls_hydrogen_treatment constr
_refine_ls_matrix_type full
_refine_ls_number_parameters 379
_refine_ls_number_reflns 6838
_refine_ls_number_restraints 0
_refine_ls_restrained_S_all 1.032
_refine_ls_R_factor_all 0.0512
_refine_ls_R_factor_gt 0.0382
_refine_ls_shift/su_max 0.001
_refine_ls_shift/su_mean 0.000
_refine_ls_structure_factor_coef Fsqd
_refine_ls_weighting_details 'w=1/[\s^2^(Fo^2^)+(0.0517P)^2^+3.6937P] where P=(Fo^2^+2Fc^2^)/3'
_refine_ls_weighting_scheme calc
_refine_ls_wR_factor_gt 0.0940
_refine_ls_wR_factor_ref 0.1019
_reflns_Friedel_coverage 0.000
_reflns_number_gt 5619
_reflns_number_total 6838
_reflns_threshold_expression 'I > 2\s(I)'
_cod_data_source_file d1sc03958j3.cif
_cod_data_source_block wa3034
_cod_original_sg_symbol_H-M 'P 21/n'
_cod_database_code 1564360
_shelx_shelxl_version_number 2018/3
_shelx_space_group_comment
; 
The symmetry employed for this shelxl refinement is uniquely defined 
by the following loop, which should always be used as a source of 
symmetry information in preference to the above space-group names. 
They are only intended as comments. 
;
_shelx_estimated_absorpt_t_min 0.721
_shelx_estimated_absorpt_t_max 0.841

loop_
_space_group_symop_operation_xyz
'x, y, z'
'-x+1/2, y+1/2, -z+1/2'
'-x, -y, -z'
'x-1/2, -y-1/2, z-1/2'

loop_
_atom_site_label
_atom_site_type_symbol
_atom_site_fract_x
_atom_site_fract_y
_atom_site_fract_z
_atom_site_U_iso_or_equiv
_atom_site_adp_type
_atom_site_occupancy
_atom_site_site_symmetry_order
_atom_site_calc_flag
_atom_site_refinement_flags_posn
_atom_site_refinement_flags_adp
_atom_site_refinement_flags_occupancy
_atom_site_disorder_assembly
_atom_site_disorder_group
C1 C 0.71382(18) 0.50878(13) 0.83834(17) 0.0231(5) Uani 1 1 d . . . . .
C2 C 0.65437(19) 0.51057(12) 0.74782(17) 0.0226(5) Uani 1 1 d . . . . .
C3 C 0.55514(19) 0.51835(14) 0.73852(18) 0.0272(5) Uani 1 1 d . . . . .
Si1 Si 0.75362(5) 0.42537(4) 0.88464(5) 0.02699(16) Uani 1 1 d . . . . .
Si2 Si 0.73312(5) 0.58789(4) 0.90353(5) 0.02702(16) Uani 1 1 d . . . . .
Si3 Si 0.72304(6) 0.50862(4) 0.64303(5) 0.03049(18) Uani 1 1 d . . . . .
Cl11 Cl 0.67814(8) 0.38784(5) 0.99197(8) 0.0672(3) Uani 1 1 d . . . . .
Cl12 Cl 0.89942(5) 0.42141(4) 0.93942(5) 0.03921(18) Uani 1 1 d . . . . .
Cl13 Cl 0.73917(6) 0.34475(4) 0.78815(6) 0.0513(2) Uani 1 1 d . . . . .
Cl21 Cl 0.87887(6) 0.61567(5) 0.93884(9) 0.0697(3) Uani 1 1 d . . . . .
Cl22 Cl 0.67729(9) 0.58557(5) 1.03096(6) 0.0629(3) Uani 1 1 d . . . . .
Cl23 Cl 0.67050(7) 0.67608(4) 0.83837(6) 0.0506(2) Uani 1 1 d . . . . .
Cl31 Cl 0.68140(8) 0.42934(5) 0.55147(6) 0.0601(3) Uani 1 1 d . . . . .
Cl32 Cl 0.87081(6) 0.49321(5) 0.67741(6) 0.0531(2) Uani 1 1 d . . . . .
Cl33 Cl 0.70981(7) 0.60291(5) 0.57189(6) 0.0539(2) Uani 1 1 d . . . . .
Cl34 Cl 0.48255(5) 0.52422(5) 0.82961(5) 0.04335(19) Uani 1 1 d . . . . .
Cl35 Cl 0.48574(5) 0.52468(4) 0.63293(5) 0.03985(18) Uani 1 1 d . . . . .
P1 P 0.66465(5) 0.15011(3) 0.18940(4) 0.02228(14) Uani 1 1 d . . . . .
C11 C 0.58303(19) 0.16457(14) 0.08698(18) 0.0258(5) Uani 1 1 d . . . . .
C12 C 0.5517(2) 0.23409(15) 0.0638(2) 0.0370(7) Uani 1 1 d . . . . .
H12 H 0.571295 0.273229 0.102943 0.044 Uiso 1 1 calc R U . . .
C13 C 0.4916(3) 0.24551(17) -0.0170(2) 0.0463(8) Uani 1 1 d . . . . .
H13 H 0.470526 0.292769 -0.033627 0.056 Uiso 1 1 calc R U . . .
C14 C 0.4624(2) 0.18892(18) -0.0731(2) 0.0461(8) Uani 1 1 d . . . . .
H14 H 0.421274 0.197322 -0.128346 0.055 Uiso 1 1 calc R U . . .
C15 C 0.4922(2) 0.11971(17) -0.0500(2) 0.0420(7) Uani 1 1 d . . . . .
H15 H 0.471261 0.080798 -0.089100 0.050 Uiso 1 1 calc R U . . .
C16 C 0.5527(2) 0.10730(15) 0.0300(2) 0.0331(6) Uani 1 1 d . . . . .
H16 H 0.573447 0.059866 0.046096 0.040 Uiso 1 1 calc R U . . .
C21 C 0.62131(19) 0.20372(13) 0.27995(17) 0.0255(5) Uani 1 1 d . . . . .
C22 C 0.5196(2) 0.21486(16) 0.2846(2) 0.0357(6) Uani 1 1 d . . . . .
H22 H 0.472627 0.194093 0.239829 0.043 Uiso 1 1 calc R U . . .
C23 C 0.4870(2) 0.25636(17) 0.3547(2) 0.0404(7) Uani 1 1 d . . . . .
H23 H 0.417651 0.264430 0.357780 0.049 Uiso 1 1 calc R U . . .
C24 C 0.5553(2) 0.28595(14) 0.4201(2) 0.0363(7) Uani 1 1 d . . . . .
H24 H 0.532877 0.315185 0.467380 0.044 Uiso 1 1 calc R U . . .
C25 C 0.6558(2) 0.27335(15) 0.4172(2) 0.0358(6) Uani 1 1 d . . . . .
H25 H 0.702195 0.292637 0.463610 0.043 Uiso 1 1 calc R U . . .
C26 C 0.6895(2) 0.23258(14) 0.34686(18) 0.0298(6) Uani 1 1 d . . . . .
H26 H 0.758940 0.224449 0.344478 0.036 Uiso 1 1 calc R U . . .
C31 C 0.66676(18) 0.05730(13) 0.22008(17) 0.0243(5) Uani 1 1 d . . . . .
C32 C 0.6093(2) 0.03205(15) 0.28828(19) 0.0327(6) Uani 1 1 d . . . . .
H32 H 0.568735 0.064193 0.318999 0.039 Uiso 1 1 calc R U . . .
C33 C 0.6119(3) -0.04004(17) 0.3108(2) 0.0424(7) Uani 1 1 d . . . . .
H33 H 0.572039 -0.057637 0.356334 0.051 Uiso 1 1 calc R U . . .
C34 C 0.6722(2) -0.08654(15) 0.2673(2) 0.0391(7) Uani 1 1 d . . . . .
H34 H 0.674744 -0.135774 0.284183 0.047 Uiso 1 1 calc R U . . .
C35 C 0.7288(2) -0.06208(15) 0.1992(2) 0.0361(6) Uani 1 1 d . . . . .
H35 H 0.769556 -0.094521 0.169157 0.043 Uiso 1 1 calc R U . . .
C36 C 0.7260(2) 0.00974(14) 0.17510(19) 0.0287(6) Uani 1 1 d . . . . .
H36 H 0.764363 0.026639 0.128026 0.034 Uiso 1 1 calc R U . . .
C41 C 0.79049(18) 0.17675(13) 0.17314(17) 0.0235(5) Uani 1 1 d . . . . .
C42 C 0.8098(2) 0.22855(13) 0.10868(18) 0.0276(5) Uani 1 1 d . . . . .
H42 H 0.756964 0.247601 0.068432 0.033 Uiso 1 1 calc R U . . .
C43 C 0.9074(2) 0.25232(15) 0.1036(2) 0.0346(6) Uani 1 1 d . . . . .
H43 H 0.921111 0.287849 0.059875 0.042 Uiso 1 1 calc R U . . .
C44 C 0.9841(2) 0.22445(16) 0.1619(2) 0.0369(7) Uani 1 1 d . . . . .
H44 H 1.050318 0.241138 0.158439 0.044 Uiso 1 1 calc R U . . .
C45 C 0.9648(2) 0.17212(17) 0.2254(2) 0.0374(7) Uani 1 1 d . . . . .
H45 H 1.017980 0.152813 0.265054 0.045 Uiso 1 1 calc R U . . .
C46 C 0.8684(2) 0.14800(15) 0.23131(19) 0.0308(6) Uani 1 1 d . . . . .
H46 H 0.855202 0.112051 0.274704 0.037 Uiso 1 1 calc R U . . .

loop_
_atom_site_aniso_label
_atom_site_aniso_U_11
_atom_site_aniso_U_22
_atom_site_aniso_U_33
_atom_site_aniso_U_23
_atom_site_aniso_U_13
_atom_site_aniso_U_12
C1 0.0212(12) 0.0254(12) 0.0223(12) 0.0017(10) -0.0007(10) 0.0018(10)
C2 0.0236(13) 0.0213(12) 0.0222(12) -0.0005(9) -0.0014(10) 0.0005(10)
C3 0.0231(13) 0.0308(14) 0.0267(13) 0.0011(10) -0.0033(10) -0.0007(10)
Si1 0.0242(4) 0.0244(4) 0.0315(4) 0.0051(3) -0.0025(3) 0.0010(3)
Si2 0.0274(4) 0.0252(4) 0.0273(4) -0.0022(3) -0.0041(3) 0.0021(3)
Si3 0.0307(4) 0.0390(4) 0.0216(4) -0.0007(3) 0.0020(3) 0.0076(3)
Cl11 0.0639(6) 0.0593(6) 0.0833(7) 0.0431(5) 0.0332(5) 0.0112(4)
Cl12 0.0321(4) 0.0425(4) 0.0401(4) 0.0068(3) -0.0130(3) 0.0028(3)
Cl13 0.0489(5) 0.0298(4) 0.0700(6) -0.0154(4) -0.0229(4) 0.0079(3)
Cl21 0.0322(4) 0.0526(5) 0.1205(9) -0.0388(5) -0.0136(5) -0.0024(4)
Cl22 0.1053(8) 0.0560(5) 0.0294(4) -0.0086(4) 0.0177(4) -0.0081(5)
Cl23 0.0703(6) 0.0299(4) 0.0491(5) 0.0038(3) -0.0090(4) 0.0139(4)
Cl31 0.0783(6) 0.0617(5) 0.0373(4) -0.0238(4) -0.0111(4) 0.0183(5)
Cl32 0.0286(4) 0.0858(6) 0.0460(5) 0.0073(4) 0.0095(3) 0.0116(4)
Cl33 0.0604(5) 0.0551(5) 0.0499(5) 0.0221(4) 0.0248(4) 0.0139(4)
Cl34 0.0248(4) 0.0668(5) 0.0394(4) 0.0026(3) 0.0077(3) -0.0001(3)
Cl35 0.0273(4) 0.0539(4) 0.0356(4) 0.0061(3) -0.0118(3) 0.0005(3)
P1 0.0202(3) 0.0234(3) 0.0234(3) 0.0014(2) 0.0026(2) 0.0018(2)
C11 0.0204(12) 0.0292(13) 0.0280(13) 0.0027(10) 0.0027(10) 0.0043(10)
C12 0.0396(17) 0.0312(15) 0.0385(16) -0.0002(12) -0.0061(13) 0.0077(12)
C13 0.050(2) 0.0397(17) 0.0465(18) 0.0055(14) -0.0109(15) 0.0132(14)
C14 0.0396(18) 0.055(2) 0.0401(17) 0.0014(15) -0.0142(14) 0.0125(15)
C15 0.0360(17) 0.0448(17) 0.0426(17) -0.0075(14) -0.0114(14) 0.0032(13)
C16 0.0304(15) 0.0317(14) 0.0360(15) -0.0002(12) -0.0042(12) 0.0025(11)
C21 0.0275(13) 0.0239(12) 0.0257(13) 0.0023(10) 0.0057(10) 0.0029(10)
C22 0.0282(15) 0.0432(17) 0.0360(15) -0.0055(13) 0.0041(12) 0.0038(12)
C23 0.0342(16) 0.0446(17) 0.0443(17) -0.0009(14) 0.0134(13) 0.0082(13)
C24 0.0514(19) 0.0263(14) 0.0337(15) -0.0015(11) 0.0170(13) 0.0025(13)
C25 0.0443(17) 0.0308(14) 0.0323(15) -0.0053(11) 0.0041(13) -0.0022(13)
C26 0.0299(14) 0.0267(13) 0.0330(14) -0.0006(11) 0.0030(11) -0.0005(11)
C31 0.0200(12) 0.0268(13) 0.0252(12) 0.0021(10) -0.0030(10) -0.0010(10)
C32 0.0339(15) 0.0366(15) 0.0280(14) 0.0003(11) 0.0053(12) -0.0041(12)
C33 0.052(2) 0.0449(18) 0.0306(15) 0.0116(13) 0.0036(14) -0.0139(15)
C34 0.0468(18) 0.0283(14) 0.0397(16) 0.0110(12) -0.0097(14) -0.0078(13)
C35 0.0355(16) 0.0257(14) 0.0463(17) 0.0017(12) -0.0017(13) 0.0031(12)
C36 0.0275(14) 0.0272(13) 0.0319(14) 0.0040(11) 0.0049(11) 0.0016(11)
C41 0.0220(12) 0.0248(12) 0.0244(12) -0.0013(10) 0.0059(10) 0.0007(10)
C42 0.0316(14) 0.0239(13) 0.0276(13) 0.0012(10) 0.0040(11) 0.0037(10)
C43 0.0379(16) 0.0292(14) 0.0393(16) 0.0015(12) 0.0172(13) -0.0045(12)
C44 0.0251(14) 0.0407(16) 0.0464(17) -0.0057(13) 0.0113(13) -0.0061(12)
C45 0.0252(14) 0.0459(17) 0.0407(16) 0.0018(13) 0.0016(12) 0.0021(12)
C46 0.0259(14) 0.0333(14) 0.0333(14) 0.0058(11) 0.0026(11) -0.0003(11)

loop_
_atom_type_symbol
_atom_type_description
_atom_type_scat_dispersion_real
_atom_type_scat_dispersion_imag
_atom_type_scat_source
C C 0.0033 0.0016 'International Tables Vol C Tables 4.2.6.8 and 6.1.1.4'
H H 0.0000 0.0000 'International Tables Vol C Tables 4.2.6.8 and 6.1.1.4'
Cl Cl 0.1484 0.1585 'International Tables Vol C Tables 4.2.6.8 and 6.1.1.4'
P P 0.1023 0.0942 'International Tables Vol C Tables 4.2.6.8 and 6.1.1.4'
Si Si 0.0817 0.0704 'International Tables Vol C Tables 4.2.6.8 and 6.1.1.4'

loop_
_geom_angle_atom_site_label_1
_geom_angle_atom_site_label_2
_geom_angle_atom_site_label_3
_geom_angle
_geom_angle_site_symmetry_1
_geom_angle_site_symmetry_3
_geom_angle_publ_flag
C2 C1 Si1 118.95(18) . . ?
C2 C1 Si2 120.33(17) . . ?
Si1 C1 Si2 120.41(14) . . ?
C3 C2 C1 123.1(2) . . ?
C3 C2 Si3 118.94(19) . . ?
C1 C2 Si3 117.78(18) . . ?
C2 C3 Cl34 123.9(2) . . ?
C2 C3 Cl35 123.4(2) . . ?
Cl34 C3 Cl35 112.68(15) . . ?
C1 Si1 Cl12 115.41(9) . . ?
C1 Si1 Cl13 111.99(9) . . ?
Cl12 Si1 Cl13 105.62(4) . . ?
C1 Si1 Cl11 115.95(9) . . ?
Cl12 Si1 Cl11 102.10(5) . . ?
Cl13 Si1 Cl11 104.52(5) . . ?
C1 Si2 Cl23 112.73(9) . . ?
C1 Si2 Cl21 116.03(9) . . ?
Cl23 Si2 Cl21 105.05(5) . . ?
C1 Si2 Cl22 114.91(9) . . ?
Cl23 Si2 Cl22 105.57(5) . . ?
Cl21 Si2 Cl22 101.25(6) . . ?
C2 Si3 Cl32 110.35(9) . . ?
C2 Si3 Cl31 115.31(9) . . ?
Cl32 Si3 Cl31 105.42(5) . . ?
C2 Si3 Cl33 112.07(8) . . ?
Cl32 Si3 Cl33 106.68(5) . . ?
Cl31 Si3 Cl33 106.45(5) . . ?
C31 P1 C11 110.45(12) . . ?
C31 P1 C21 110.63(12) . . ?
C11 P1 C21 108.41(12) . . ?
C31 P1 C41 107.82(12) . . ?
C11 P1 C41 111.14(12) . . ?
C21 P1 C41 108.37(12) . . ?
C16 C11 C12 120.0(2) . . ?
C16 C11 P1 120.5(2) . . ?
C12 C11 P1 119.4(2) . . ?
C13 C12 C11 119.4(3) . . ?
C13 C12 H12 120.3 . . ?
C11 C12 H12 120.3 . . ?
C14 C13 C12 120.3(3) . . ?
C14 C13 H13 119.8 . . ?
C12 C13 H13 119.8 . . ?
C13 C14 C15 120.7(3) . . ?
C13 C14 H14 119.7 . . ?
C15 C14 H14 119.7 . . ?
C14 C15 C16 119.9(3) . . ?
C14 C15 H15 120.1 . . ?
C16 C15 H15 120.1 . . ?
C15 C16 C11 119.8(3) . . ?
C15 C16 H16 120.1 . . ?
C11 C16 H16 120.1 . . ?
C26 C21 C22 119.9(2) . . ?
C26 C21 P1 119.8(2) . . ?
C22 C21 P1 120.3(2) . . ?
C23 C22 C21 119.8(3) . . ?
C23 C22 H22 120.1 . . ?
C21 C22 H22 120.1 . . ?
C24 C23 C22 120.0(3) . . ?
C24 C23 H23 120.0 . . ?
C22 C23 H23 120.0 . . ?
C25 C24 C23 120.4(3) . . ?
C25 C24 H24 119.8 . . ?
C23 C24 H24 119.8 . . ?
C24 C25 C26 120.2(3) . . ?
C24 C25 H25 119.9 . . ?
C26 C25 H25 119.9 . . ?
C25 C26 C21 119.6(3) . . ?
C25 C26 H26 120.2 . . ?
C21 C26 H26 120.2 . . ?
C36 C31 C32 119.9(2) . . ?
C36 C31 P1 119.56(19) . . ?
C32 C31 P1 120.5(2) . . ?
C33 C32 C31 119.6(3) . . ?
C33 C32 H32 120.2 . . ?
C31 C32 H32 120.2 . . ?
C34 C33 C32 120.2(3) . . ?
C34 C33 H33 119.9 . . ?
C32 C33 H33 119.9 . . ?
C33 C34 C35 120.6(3) . . ?
C33 C34 H34 119.7 . . ?
C35 C34 H34 119.7 . . ?
C34 C35 C36 119.9(3) . . ?
C34 C35 H35 120.1 . . ?
C36 C35 H35 120.1 . . ?
C35 C36 C31 119.8(3) . . ?
C35 C36 H36 120.1 . . ?
C31 C36 H36 120.1 . . ?
C42 C41 C46 120.3(2) . . ?
C42 C41 P1 121.1(2) . . ?
C46 C41 P1 118.51(19) . . ?
C41 C42 C43 119.4(3) . . ?
C41 C42 H42 120.3 . . ?
C43 C42 H42 120.3 . . ?
C44 C43 C42 120.3(3) . . ?
C44 C43 H43 119.9 . . ?
C42 C43 H43 119.9 . . ?
C43 C44 C45 120.3(3) . . ?
C43 C44 H44 119.9 . . ?
C45 C44 H44 119.9 . . ?
C46 C45 C44 120.2(3) . . ?
C46 C45 H45 119.9 . . ?
C44 C45 H45 119.9 . . ?
C45 C46 C41 119.7(3) . . ?
C45 C46 H46 120.2 . . ?
C41 C46 H46 120.2 . . ?

loop_
_geom_bond_atom_site_label_1
_geom_bond_atom_site_label_2
_geom_bond_distance
_geom_bond_site_symmetry_2
_geom_bond_publ_flag
C1 C2 1.484(3) . ?
C1 Si1 1.760(2) . ?
C1 Si2 1.762(3) . ?
C2 C3 1.338(4) . ?
C2 Si3 1.859(3) . ?
C3 Cl34 1.724(3) . ?
C3 Cl35 1.735(3) . ?
Si1 Cl12 2.0530(10) . ?
Si1 Cl13 2.0578(11) . ?
Si1 Cl11 2.0660(11) . ?
Si2 Cl23 2.0430(10) . ?
Si2 Cl21 2.0494(11) . ?
Si2 Cl22 2.0706(11) . ?
Si3 Cl32 2.0275(11) . ?
Si3 Cl31 2.0380(11) . ?
Si3 Cl33 2.0414(11) . ?
P1 C31 1.786(3) . ?
P1 C11 1.796(3) . ?
P1 C21 1.797(3) . ?
P1 C41 1.801(3) . ?
C11 C16 1.392(4) . ?
C11 C12 1.395(4) . ?
C12 C13 1.387(4) . ?
C12 H12 0.9500 . ?
C13 C14 1.371(5) . ?
C13 H13 0.9500 . ?
C14 C15 1.383(4) . ?
C14 H14 0.9500 . ?
C15 C16 1.384(4) . ?
C15 H15 0.9500 . ?
C16 H16 0.9500 . ?
C21 C26 1.388(4) . ?
C21 C22 1.393(4) . ?
C22 C23 1.386(4) . ?
C22 H22 0.9500 . ?
C23 C24 1.380(4) . ?
C23 H23 0.9500 . ?
C24 C25 1.377(4) . ?
C24 H24 0.9500 . ?
C25 C26 1.388(4) . ?
C25 H25 0.9500 . ?
C26 H26 0.9500 . ?
C31 C36 1.396(4) . ?
C31 C32 1.397(4) . ?
C32 C33 1.383(4) . ?
C32 H32 0.9500 . ?
C33 C34 1.381(5) . ?
C33 H33 0.9500 . ?
C34 C35 1.384(4) . ?
C34 H34 0.9500 . ?
C35 C36 1.384(4) . ?
C35 H35 0.9500 . ?
C36 H36 0.9500 . ?
C41 C42 1.390(3) . ?
C41 C46 1.396(4) . ?
C42 C43 1.394(4) . ?
C42 H42 0.9500 . ?
C43 C44 1.379(4) . ?
C43 H43 0.9500 . ?
C44 C45 1.387(4) . ?
C44 H44 0.9500 . ?
C45 C46 1.384(4) . ?
C45 H45 0.9500 . ?
C46 H46 0.9500 . ?

loop_
_geom_torsion_atom_site_label_1
_geom_torsion_atom_site_label_2
_geom_torsion_atom_site_label_3
_geom_torsion_atom_site_label_4
_geom_torsion
_geom_torsion_site_symmetry_1
_geom_torsion_site_symmetry_2
_geom_torsion_site_symmetry_3
_geom_torsion_site_symmetry_4
_geom_torsion_publ_flag
Si1 C1 C2 C3 100.8(3) . . . . ?
Si2 C1 C2 C3 -72.8(3) . . . . ?
Si1 C1 C2 Si3 -83.9(2) . . . . ?
Si2 C1 C2 Si3 102.6(2) . . . . ?
C1 C2 C3 Cl34 -2.3(4) . . . . ?
Si3 C2 C3 Cl34 -177.62(14) . . . . ?
C1 C2 C3 Cl35 176.89(19) . . . . ?
Si3 C2 C3 Cl35 1.6(3) . . . . ?
C2 C1 Si1 Cl12 135.20(18) . . . . ?
Si2 C1 Si1 Cl12 -51.27(18) . . . . ?
C2 C1 Si1 Cl13 14.3(2) . . . . ?
Si2 C1 Si1 Cl13 -172.16(12) . . . . ?
C2 C1 Si1 Cl11 -105.51(19) . . . . ?
Si2 C1 Si1 Cl11 68.02(17) . . . . ?
C2 C1 Si2 Cl23 -2.0(2) . . . . ?
Si1 C1 Si2 Cl23 -175.44(12) . . . . ?
C2 C1 Si2 Cl21 -123.19(19) . . . . ?
Si1 C1 Si2 Cl21 63.37(17) . . . . ?
C2 C1 Si2 Cl22 119.02(19) . . . . ?
Si1 C1 Si2 Cl22 -54.42(17) . . . . ?
C3 C2 Si3 Cl32 -178.21(18) . . . . ?
C1 C2 Si3 Cl32 6.2(2) . . . . ?
C3 C2 Si3 Cl31 -58.9(2) . . . . ?
C1 C2 Si3 Cl31 125.50(17) . . . . ?
C3 C2 Si3 Cl33 63.1(2) . . . . ?
C1 C2 Si3 Cl33 -112.50(17) . . . . ?
C31 P1 C11 C16 -16.8(3) . . . . ?
C21 P1 C11 C16 -138.2(2) . . . . ?
C41 P1 C11 C16 102.8(2) . . . . ?
C31 P1 C11 C12 164.5(2) . . . . ?
C21 P1 C11 C12 43.1(3) . . . . ?
C41 P1 C11 C12 -75.9(2) . . . . ?
C16 C11 C12 C13 -1.0(4) . . . . ?
P1 C11 C12 C13 177.7(2) . . . . ?
C11 C12 C13 C14 0.7(5) . . . . ?
C12 C13 C14 C15 0.1(5) . . . . ?
C13 C14 C15 C16 -0.4(5) . . . . ?
C14 C15 C16 C11 0.1(5) . . . . ?
C12 C11 C16 C15 0.7(4) . . . . ?
P1 C11 C16 C15 -178.1(2) . . . . ?
C31 P1 C21 C26 92.0(2) . . . . ?
C11 P1 C21 C26 -146.7(2) . . . . ?
C41 P1 C21 C26 -26.0(2) . . . . ?
C31 P1 C21 C22 -86.3(2) . . . . ?
C11 P1 C21 C22 34.9(2) . . . . ?
C41 P1 C21 C22 155.7(2) . . . . ?
C26 C21 C22 C23 1.7(4) . . . . ?
P1 C21 C22 C23 -180.0(2) . . . . ?
C21 C22 C23 C24 -0.6(5) . . . . ?
C22 C23 C24 C25 -1.3(5) . . . . ?
C23 C24 C25 C26 2.0(4) . . . . ?
C24 C25 C26 C21 -0.8(4) . . . . ?
C22 C21 C26 C25 -1.0(4) . . . . ?
P1 C21 C26 C25 -179.3(2) . . . . ?
C11 P1 C31 C36 80.3(2) . . . . ?
C21 P1 C31 C36 -159.6(2) . . . . ?
C41 P1 C31 C36 -41.3(2) . . . . ?
C11 P1 C31 C32 -99.4(2) . . . . ?
C21 P1 C31 C32 20.6(3) . . . . ?
C41 P1 C31 C32 139.0(2) . . . . ?
C36 C31 C32 C33 0.1(4) . . . . ?
P1 C31 C32 C33 179.8(2) . . . . ?
C31 C32 C33 C34 1.1(4) . . . . ?
C32 C33 C34 C35 -1.5(5) . . . . ?
C33 C34 C35 C36 0.7(5) . . . . ?
C34 C35 C36 C31 0.6(4) . . . . ?
C32 C31 C36 C35 -1.0(4) . . . . ?
P1 C31 C36 C35 179.3(2) . . . . ?
C31 P1 C41 C42 147.2(2) . . . . ?
C11 P1 C41 C42 26.0(2) . . . . ?
C21 P1 C41 C42 -93.0(2) . . . . ?
C31 P1 C41 C46 -37.4(2) . . . . ?
C11 P1 C41 C46 -158.6(2) . . . . ?
C21 P1 C41 C46 82.4(2) . . . . ?
C46 C41 C42 C43 -1.0(4) . . . . ?
P1 C41 C42 C43 174.4(2) . . . . ?
C41 C42 C43 C44 0.2(4) . . . . ?
C42 C43 C44 C45 0.5(4) . . . . ?
C43 C44 C45 C46 -0.5(5) . . . . ?
C44 C45 C46 C41 -0.2(4) . . . . ?
C42 C41 C46 C45 1.0(4) . . . . ?
P1 C41 C46 C45 -174.5(2) . . . . ?
